data_7030744
loop_
_publ_author_name
'Massoud, Salah S.'
'Perkins, Richard S.'
'Louka, Febee R.'
'Xu, Wu'
'Le Roux, Anne'
'Dutercq, Quentin'
'Fischer, Roland C.'
'Mautner, Franz A.'
'Handa, Makoto'
'Hiraoka, Yuya'
'Kreft, Gabriel L.'
'Bortolotto, Tiago'
'Terenzi, Hern\'an'

_publ_section_title
;
 Efficient hydrolytic cleavage of plasmid DNA by chloro-cobalt(ii)
 complexes based on sterically hindered pyridyl tripod tetraamine ligands:
 synthesis, crystal structure and DNA cleavage.
;
_journal_issue 26
_journal_name_full 'Dalton transactions (Cambridge, England : 2003)'
_journal_page_first 10086
_journal_page_last 10103
_journal_paper_doi 10.1039/c4dt00615a
_journal_volume 43
_journal_year 2014
_chemical_formula_moiety 'C20 H22 Cl Co N4 1+, F6 P 1-'
_chemical_formula_sum 'C20 H22 Cl Co F6 N4 P'
_chemical_formula_weight 557.77
_chemical_name_common '[CoCl(6-Me2TPA)]PF6'
_chemical_name_systematic
; 
 ? 
;
_space_group_IT_number 14
_symmetry_cell_setting monoclinic
_symmetry_space_group_name_Hall '-P 2ybc'
_symmetry_space_group_name_H-M 'P 1 21/c 1'
_atom_sites_solution_hydrogens geom
_atom_sites_solution_primary direct
_atom_sites_solution_secondary difmap
_audit_creation_method SHELXL-97
_cell_angle_alpha 90.00
_cell_angle_beta 109.197(14)
_cell_angle_gamma 90.00
_cell_formula_units_Z 4
_cell_length_a 14.0290(12)
_cell_length_b 14.0550(13)
_cell_length_c 12.5854(14)
_cell_measurement_reflns_used 2000
_cell_measurement_temperature 100(2)
_cell_measurement_theta_max 25.00
_cell_measurement_theta_min 1.80
_cell_volume 2343.6(4)
_computing_cell_refinement 'Bruker SAINT (1998)'
_computing_data_collection 'Bruker SMART (1998)'
_computing_data_reduction 'Bruker SHELXTL'
_computing_structure_refinement 'SHELXL-97 (Sheldrick, 2008)'
_computing_structure_solution 'SHELXS-97 (Sheldrick, 2008)'
_diffrn_ambient_temperature 100(2)
_diffrn_measured_fraction_theta_full 1.000
_diffrn_measured_fraction_theta_max 1.000
_diffrn_measurement_device_type 'Bruker SMART CCD'
_diffrn_measurement_method \w-scans
_diffrn_radiation_monochromator graphite
_diffrn_radiation_source 'fine-focus sealed tube'
_diffrn_radiation_type MoK\a
_diffrn_radiation_wavelength 0.71073
_diffrn_reflns_av_R_equivalents 0.1008
_diffrn_reflns_av_sigmaI/netI 0.0560
_diffrn_reflns_limit_h_max 16
_diffrn_reflns_limit_h_min -16
_diffrn_reflns_limit_k_max 16
_diffrn_reflns_limit_k_min -16
_diffrn_reflns_limit_l_max 15
_diffrn_reflns_limit_l_min -15
_diffrn_reflns_number 16550
_diffrn_reflns_theta_full 25.30
_diffrn_reflns_theta_max 25.30
_diffrn_reflns_theta_min 1.54
_exptl_absorpt_coefficient_mu 0.978
_exptl_absorpt_correction_T_max 0.8917
_exptl_absorpt_correction_T_min 0.7714
_exptl_absorpt_correction_type multi-scan
_exptl_absorpt_process_details SADABS
_exptl_crystal_colour green
_exptl_crystal_density_diffrn 1.581
_exptl_crystal_density_method 'not measured'
_exptl_crystal_description irregular
_exptl_crystal_F_000 1132
_exptl_crystal_size_max 0.28
_exptl_crystal_size_mid 0.16
_exptl_crystal_size_min 0.12
_refine_diff_density_max 1.022
_refine_diff_density_min -0.523
_refine_diff_density_rms 0.097
_refine_ls_extinction_method none
_refine_ls_goodness_of_fit_ref 1.138
_refine_ls_hydrogen_treatment constr
_refine_ls_matrix_type full
_refine_ls_number_parameters 300
_refine_ls_number_reflns 4261
_refine_ls_number_restraints 0
_refine_ls_restrained_S_all 1.138
_refine_ls_R_factor_all 0.0663
_refine_ls_R_factor_gt 0.0604
_refine_ls_shift/su_max 0.000
_refine_ls_shift/su_mean 0.000
_refine_ls_structure_factor_coef Fsqd
_refine_ls_weighting_details 'calc w=1/[\s^2^(Fo^2^)+(0.0533P)^2^+5.6876P] where P=(Fo^2^+2Fc^2^)/3'
_refine_ls_weighting_scheme calc
_refine_ls_wR_factor_gt 0.1471
_refine_ls_wR_factor_ref 0.1507
_reflns_number_gt 3863
_reflns_number_total 4261
_reflns_threshold_expression >2sigma(I)
_cod_data_source_file c4dt00615a2.cif
_cod_data_source_block s1919k
_cod_depositor_comments
;
The following automatic conversions were performed:

'_symmetry_cell_setting' value 'Monoclinic' changed to 'monoclinic'
according to
/usr/data/users/saulius/crontab/automatic-downloads/rss-feeds/RSC/lib/dictionaries/cif_core.dic
dictionary named 'cif_core.dic' version 2.4.2 from 2011-04-26.

Automatic conversion script
Id: cif_fix_values 2281 2013-09-26 08:29:07Z andrius 

 Adding full bibliography for 7030743--7030746.cif.
;
_cod_original_sg_symbol_H-M 'P 21/c'
_cod_database_code 7030744

loop_
_symmetry_equiv_pos_as_xyz
'x, y, z'
'-x, y+1/2, -z+1/2'
'-x, -y, -z'
'x, -y-1/2, z-1/2'

loop_
_atom_site_label
_atom_site_type_symbol
_atom_site_fract_x
_atom_site_fract_y
_atom_site_fract_z
_atom_site_U_iso_or_equiv
_atom_site_adp_type
_atom_site_occupancy
_atom_site_symmetry_multiplicity
_atom_site_calc_flag
_atom_site_refinement_flags
Co1 Co 0.68910(4) 0.16057(4) 0.21543(4) 0.02466(18) Uani 1 1 d .
Cl1 Cl 0.62893(9) 0.27446(8) 0.07972(10) 0.0424(3) Uani 1 1 d .
N1 N 0.7947(3) 0.2468(3) 0.3328(3) 0.0325(8) Uani 1 1 d .
N2 N 0.5756(2) 0.1103(2) 0.2785(3) 0.0248(7) Uani 1 1 d .
N3 N 0.7690(2) 0.0616(2) 0.3457(3) 0.0270(7) Uani 1 1 d .
N4 N 0.7369(3) 0.0501(2) 0.1280(3) 0.0297(8) Uani 1 1 d .
C10 C 0.5967(3) 0.0265(3) 0.3319(3) 0.0265(8) Uani 1 1 d .
C7 C 0.4376(3) 0.0188(3) 0.3587(3) 0.0346(10) Uani 1 1 d .
H7 H 0.3892 -0.0137 0.3832 0.042 Uiso 1 1 calc R
C8 C 0.4863(3) 0.1509(3) 0.2692(4) 0.0318(9) Uani 1 1 d .
C12 C 0.6988(3) -0.0155(3) 0.3454(3) 0.0294(9) Uani 1 1 d .
H12A H 0.7236 -0.0515 0.4168 0.035 Uiso 1 1 calc R
H12B H 0.6937 -0.0599 0.2826 0.035 Uiso 1 1 calc R
C6 C 0.5294(3) -0.0215(3) 0.3720(3) 0.0312(9) Uani 1 1 d .
H6 H 0.5467 -0.0814 0.4082 0.037 Uiso 1 1 calc R
C14 C 0.8550(3) 0.0286(3) 0.3134(4) 0.0332(9) Uani 1 1 d .
H14A H 0.8873 -0.0268 0.3600 0.040 Uiso 1 1 calc R
H14B H 0.9059 0.0799 0.3258 0.040 Uiso 1 1 calc R
C15 C 0.8175(3) 0.0010(3) 0.1913(4) 0.0305(9) Uani 1 1 d .
C9 C 0.4165(3) 0.1059(3) 0.3100(4) 0.0342(10) Uani 1 1 d .
H9 H 0.3544 0.1363 0.3036 0.041 Uiso 1 1 calc R
C11 C 0.8032(3) 0.1130(3) 0.4534(3) 0.0317(9) Uani 1 1 d .
H11A H 0.8598 0.0782 0.5076 0.038 Uiso 1 1 calc R
H11B H 0.7474 0.1170 0.4851 0.038 Uiso 1 1 calc R
C16 C 0.8625(3) -0.0707(3) 0.1505(4) 0.0376(10) Uani 1 1 d .
H16 H 0.9199 -0.1032 0.1986 0.045 Uiso 1 1 calc R
C1 C 0.8205(4) 0.3358(3) 0.3107(4) 0.0435(11) Uani 1 1 d .
H1 H 0.7918 0.3607 0.2368 0.052 Uiso 1 1 calc R
C2 C 0.8368(3) 0.2109(3) 0.4359(4) 0.0326(9) Uani 1 1 d .
C18 C 0.7396(4) -0.0467(4) -0.0269(4) 0.0483(12) Uani 1 1 d .
H18 H 0.7114 -0.0624 -0.1044 0.058 Uiso 1 1 calc R
C17 C 0.8224(4) -0.0944(4) 0.0383(4) 0.0434(11) Uani 1 1 d .
H17 H 0.8520 -0.1432 0.0072 0.052 Uiso 1 1 calc R
C19 C 0.6958(4) 0.0244(4) 0.0175(4) 0.0421(11) Uani 1 1 d .
C3 C 0.9047(3) 0.2635(4) 0.5217(4) 0.0465(12) Uani 1 1 d .
H3 H 0.9335 0.2375 0.5950 0.056 Uiso 1 1 calc R
C4 C 0.9288(4) 0.3539(4) 0.4977(5) 0.0543(14) Uani 1 1 d .
H4 H 0.9751 0.3909 0.5549 0.065 Uiso 1 1 calc R
C13 C 0.4611(4) 0.2445(4) 0.2143(5) 0.0494(13) Uani 1 1 d .
H13A H 0.5198 0.2866 0.2410 0.074 Uiso 1 1 calc R
H13B H 0.4045 0.2724 0.2327 0.074 Uiso 1 1 calc R
H13C H 0.4422 0.2368 0.1325 0.074 Uiso 1 1 calc R
C20 C 0.6004(4) 0.0713(5) -0.0527(4) 0.0612(16) Uani 1 1 d .
H20A H 0.5525 0.0730 -0.0110 0.092 Uiso 1 1 calc R
H20B H 0.5711 0.0353 -0.1226 0.092 Uiso 1 1 calc R
H20C H 0.6151 0.1364 -0.0705 0.092 Uiso 1 1 calc R
C5 C 0.8868(4) 0.3912(4) 0.3918(5) 0.0526(14) Uani 1 1 d .
H5 H 0.9031 0.4538 0.3750 0.063 Uiso 1 1 calc R
P1 P 0.13329(8) 0.12958(9) 0.33477(10) 0.0339(3) Uani 1 1 d .
F1 F 0.0515(2) 0.2119(2) 0.3065(3) 0.0549(8) Uani 1 1 d .
F2 F 0.1018(2) 0.1011(3) 0.4414(2) 0.0592(9) Uani 1 1 d .
F3 F 0.0490(2) 0.0591(2) 0.2604(3) 0.0629(9) Uani 1 1 d .
F4 F 0.2147(2) 0.0455(2) 0.3638(3) 0.0576(8) Uani 1 1 d .
F5 F 0.2176(2) 0.1976(3) 0.4073(4) 0.0785(12) Uani 1 1 d .
F6 F 0.1626(2) 0.1539(3) 0.2267(3) 0.0724(11) Uani 1 1 d .

loop_
_atom_site_aniso_label
_atom_site_aniso_U_11
_atom_site_aniso_U_22
_atom_site_aniso_U_33
_atom_site_aniso_U_23
_atom_site_aniso_U_13
_atom_site_aniso_U_12
Co1 0.0243(3) 0.0262(3) 0.0218(3) 0.0000(2) 0.0053(2) -0.0025(2)
Cl1 0.0448(6) 0.0424(6) 0.0336(6) 0.0103(5) 0.0041(5) 0.0051(5)
N1 0.0314(18) 0.0360(19) 0.0309(19) -0.0095(17) 0.0114(15) -0.0101(16)
N2 0.0257(16) 0.0287(18) 0.0180(16) 0.0001(14) 0.0046(13) -0.0032(13)
N3 0.0249(16) 0.0311(18) 0.0218(16) -0.0035(15) 0.0034(13) -0.0006(14)
N4 0.0338(18) 0.0306(18) 0.0237(17) -0.0022(15) 0.0080(14) -0.0025(15)
C10 0.031(2) 0.027(2) 0.0173(18) -0.0026(17) 0.0017(15) -0.0060(16)
C7 0.039(2) 0.046(3) 0.020(2) -0.004(2) 0.0106(17) -0.014(2)
C8 0.029(2) 0.037(2) 0.027(2) -0.0034(19) 0.0049(16) -0.0014(18)
C12 0.036(2) 0.028(2) 0.023(2) -0.0012(17) 0.0083(17) -0.0021(17)
C6 0.039(2) 0.034(2) 0.0197(19) -0.0018(18) 0.0085(17) -0.0078(18)
C14 0.026(2) 0.041(2) 0.029(2) -0.005(2) 0.0031(16) 0.0045(18)
C15 0.030(2) 0.030(2) 0.031(2) -0.0005(18) 0.0091(17) -0.0020(17)
C9 0.028(2) 0.049(3) 0.025(2) -0.007(2) 0.0075(16) -0.0038(19)
C11 0.032(2) 0.037(2) 0.023(2) -0.0026(19) 0.0048(16) 0.0029(18)
C16 0.039(2) 0.036(2) 0.036(2) -0.004(2) 0.0104(19) 0.001(2)
C1 0.049(3) 0.041(3) 0.045(3) -0.009(2) 0.022(2) -0.015(2)
C2 0.0230(19) 0.040(2) 0.033(2) -0.009(2) 0.0065(16) -0.0013(17)
C18 0.061(3) 0.052(3) 0.029(2) -0.015(2) 0.010(2) -0.003(3)
C17 0.049(3) 0.041(3) 0.041(3) -0.014(2) 0.015(2) -0.003(2)
C19 0.048(3) 0.047(3) 0.025(2) -0.004(2) 0.0030(19) 0.000(2)
C3 0.035(2) 0.058(3) 0.040(3) -0.014(3) 0.003(2) 0.001(2)
C4 0.040(3) 0.050(3) 0.067(4) -0.026(3) 0.010(2) -0.020(2)
C13 0.038(3) 0.046(3) 0.066(4) 0.010(3) 0.021(2) 0.005(2)
C20 0.069(4) 0.071(4) 0.029(3) -0.008(3) -0.003(2) 0.015(3)
C5 0.053(3) 0.047(3) 0.063(4) -0.015(3) 0.026(3) -0.021(2)
P1 0.0307(6) 0.0370(6) 0.0330(6) 0.0030(5) 0.0092(5) 0.0005(5)
F1 0.0401(15) 0.0503(17) 0.070(2) 0.0125(16) 0.0128(14) 0.0110(13)
F2 0.0553(17) 0.090(2) 0.0358(15) 0.0116(17) 0.0197(13) 0.0238(17)
F3 0.0519(17) 0.073(2) 0.069(2) -0.0354(19) 0.0270(16) -0.0198(16)
F4 0.0554(17) 0.0582(18) 0.073(2) 0.0204(17) 0.0395(16) 0.0220(15)
F5 0.0416(17) 0.069(2) 0.108(3) -0.030(2) 0.0022(18) -0.0092(16)
F6 0.0456(16) 0.120(3) 0.057(2) 0.041(2) 0.0247(15) 0.0153(18)

loop_
_atom_type_symbol
_atom_type_description
_atom_type_scat_dispersion_real
_atom_type_scat_dispersion_imag
_atom_type_scat_source
C C 0.0033 0.0016 'International Tables Vol C Tables 4.2.6.8 and 6.1.1.4'
H H 0.0000 0.0000 'International Tables Vol C Tables 4.2.6.8 and 6.1.1.4'
N N 0.0061 0.0033 'International Tables Vol C Tables 4.2.6.8 and 6.1.1.4'
Co Co 0.3494 0.9721 'International Tables Vol C Tables 4.2.6.8 and 6.1.1.4'
Cl Cl 0.1484 0.1585 'International Tables Vol C Tables 4.2.6.8 and 6.1.1.4'
P P 0.1023 0.0942 'International Tables Vol C Tables 4.2.6.8 and 6.1.1.4'
F F 0.0171 0.0103 'International Tables Vol C Tables 4.2.6.8 and 6.1.1.4'

loop_
_geom_angle_atom_site_label_1
_geom_angle_atom_site_label_2
_geom_angle_atom_site_label_3
_geom_angle
N1 Co1 N2 111.87(13)
N1 Co1 N4 120.91(13)
N2 Co1 N4 110.64(13)
N1 Co1 N3 76.58(14)
N2 Co1 N3 76.56(12)
N4 Co1 N3 75.54(13)
N1 Co1 Cl1 97.07(11)
N2 Co1 Cl1 111.95(9)
N4 Co1 Cl1 103.02(10)
N3 Co1 Cl1 171.04(9)
C2 N1 C1 119.0(4)
C2 N1 Co1 116.8(3)
C1 N1 Co1 124.2(3)
C10 N2 C8 117.5(3)
C10 N2 Co1 114.3(3)
C8 N2 Co1 128.2(3)
C12 N3 C14 112.3(3)
C12 N3 C11 112.5(3)
C14 N3 C11 111.2(3)
C12 N3 Co1 107.1(2)
C14 N3 Co1 105.2(2)
C11 N3 Co1 108.3(2)
C15 N4 C19 117.4(4)
C15 N4 Co1 114.5(3)
C19 N4 Co1 128.1(3)
N2 C10 C6 123.1(4)
N2 C10 C12 116.5(3)
C6 C10 C12 120.4(4)
C9 C7 C6 119.0(4)
C9 C7 H7 120.5
C6 C7 H7 120.5
N2 C8 C9 121.3(4)
N2 C8 C13 119.5(4)
C9 C8 C13 119.2(4)
N3 C12 C10 108.9(3)
N3 C12 H12A 109.9
C10 C12 H12A 109.9
N3 C12 H12B 109.9
C10 C12 H12B 109.9
H12A C12 H12B 108.3
C7 C6 C10 118.9(4)
C7 C6 H6 120.6
C10 C6 H6 120.6
N3 C14 C15 108.7(3)
N3 C14 H14A 109.9
C15 C14 H14A 109.9
N3 C14 H14B 109.9
C15 C14 H14B 109.9
H14A C14 H14B 108.3
N4 C15 C16 123.8(4)
N4 C15 C14 114.7(4)
C16 C15 C14 121.5(4)
C7 C9 C8 120.0(4)
C7 C9 H9 120.0
C8 C9 H9 120.0
N3 C11 C2 109.9(3)
N3 C11 H11A 109.7
C2 C11 H11A 109.7
N3 C11 H11B 109.7
C2 C11 H11B 109.7
H11A C11 H11B 108.2
C15 C16 C17 118.5(4)
C15 C16 H16 120.7
C17 C16 H16 120.7
N1 C1 C5 122.1(5)
N1 C1 H1 119.0
C5 C1 H1 119.0
N1 C2 C3 121.6(4)
N1 C2 C11 115.5(4)
C3 C2 C11 122.9(4)
C17 C18 C19 121.2(4)
C17 C18 H18 119.4
C19 C18 H18 119.4
C18 C17 C16 118.6(4)
C18 C17 H17 120.7
C16 C17 H17 120.7
N4 C19 C18 120.4(4)
N4 C19 C20 118.8(4)
C18 C19 C20 120.7(4)
C4 C3 C2 118.4(5)
C4 C3 H3 120.8
C2 C3 H3 120.8
C5 C4 C3 120.5(5)
C5 C4 H4 119.7
C3 C4 H4 119.7
C8 C13 H13A 109.5
C8 C13 H13B 109.5
H13A C13 H13B 109.5
C8 C13 H13C 109.5
H13A C13 H13C 109.5
H13B C13 H13C 109.5
C19 C20 H20A 109.5
C19 C20 H20B 109.5
H20A C20 H20B 109.5
C19 C20 H20C 109.5
H20A C20 H20C 109.5
H20B C20 H20C 109.5
C4 C5 C1 118.4(5)
C4 C5 H5 120.8
C1 C5 H5 120.8
F5 P1 F6 90.5(2)
F5 P1 F1 92.15(18)
F6 P1 F1 91.31(19)
F5 P1 F3 178.92(18)
F6 P1 F3 89.0(2)
F1 P1 F3 88.81(17)
F5 P1 F2 91.6(2)
F6 P1 F2 177.7(2)
F1 P1 F2 89.54(17)
F3 P1 F2 88.88(18)
F5 P1 F4 88.42(19)
F6 P1 F4 89.31(18)
F1 P1 F4 179.15(17)
F3 P1 F4 90.62(19)
F2 P1 F4 89.82(16)

loop_
_geom_bond_atom_site_label_1
_geom_bond_atom_site_label_2
_geom_bond_distance
Co1 N1 2.099(3)
Co1 N2 2.121(3)
Co1 N4 2.134(3)
Co1 N3 2.162(3)
Co1 Cl1 2.2900(12)
N1 C2 1.336(6)
N1 C1 1.357(6)
N2 C10 1.340(5)
N2 C8 1.346(5)
N3 C12 1.463(5)
N3 C14 1.470(5)
N3 C11 1.471(5)
N4 C15 1.341(5)
N4 C19 1.368(6)
C10 C6 1.383(6)
C10 C12 1.506(6)
C7 C9 1.357(7)
C7 C6 1.366(6)
C7 H7 0.9500
C8 C9 1.397(6)
C8 C13 1.474(7)
C12 H12A 0.9900
C12 H12B 0.9900
C6 H6 0.9500
C14 C15 1.502(6)
C14 H14A 0.9900
C14 H14B 0.9900
C15 C16 1.375(6)
C9 H9 0.9500
C11 C2 1.493(6)
C11 H11A 0.9900
C11 H11B 0.9900
C16 C17 1.378(7)
C16 H16 0.9500
C1 C5 1.374(7)
C1 H1 0.9500
C2 C3 1.394(6)
C18 C17 1.359(7)
C18 C19 1.384(7)
C18 H18 0.9500
C17 H17 0.9500
C19 C20 1.492(7)
C3 C4 1.374(8)
C3 H3 0.9500
C4 C5 1.371(8)
C4 H4 0.9500
C13 H13A 0.9800
C13 H13B 0.9800
C13 H13C 0.9800
C20 H20A 0.9800
C20 H20B 0.9800
C20 H20C 0.9800
C5 H5 0.9500
P1 F5 1.561(3)
P1 F6 1.582(3)
P1 F1 1.586(3)
P1 F3 1.590(3)
P1 F2 1.596(3)
P1 F4 1.601(3)

loop_
_geom_torsion_atom_site_label_1
_geom_torsion_atom_site_label_2
_geom_torsion_atom_site_label_3
_geom_torsion_atom_site_label_4
_geom_torsion
C8 N2 C10 C6 3.4(5)
C8 N2 C10 C12 -177.6(3)
C10 N2 C8 C9 -2.3(6)
C10 N2 C8 C13 178.1(4)
C14 N3 C12 C10 -157.2(3)
C11 N3 C12 C10 76.6(4)
N2 C10 C12 N3 26.7(5)
C6 C10 C12 N3 -154.3(4)
C9 C7 C6 C10 -2.2(6)
N2 C10 C6 C7 -1.2(6)
C12 C10 C6 C7 179.8(4)
C12 N3 C14 C15 68.2(4)
C11 N3 C14 C15 -164.8(4)
C19 N4 C15 C16 2.4(6)
C19 N4 C15 C14 -176.3(4)
N3 C14 C15 N4 30.5(5)
N3 C14 C15 C16 -148.2(4)
C6 C7 C9 C8 3.2(6)
N2 C8 C9 C7 -1.0(6)
C13 C8 C9 C7 178.6(4)
C12 N3 C11 C2 -156.4(3)
C14 N3 C11 C2 76.8(4)
N4 C15 C16 C17 -0.6(7)
C14 C15 C16 C17 178.0(4)
C2 N1 C1 C5 -1.5(7)
C1 N1 C2 C3 1.4(6)
C1 N1 C2 C11 179.2(4)
N3 C11 C2 N1 26.0(5)
N3 C11 C2 C3 -156.3(4)
C19 C18 C17 C16 -0.1(8)
C15 C16 C17 C18 -0.6(7)
C15 N4 C19 C18 -3.0(7)
C15 N4 C19 C20 174.3(5)
C17 C18 C19 N4 2.0(8)
C17 C18 C19 C20 -175.3(5)
N1 C2 C3 C4 -0.7(7)
C11 C2 C3 C4 -178.4(4)
C2 C3 C4 C5 0.2(8)
C3 C4 C5 C1 -0.3(8)
N1 C1 C5 C4 0.9(8)
